data_4105392
loop_
_publ_author_name
'Swagat K. Mohapatra'
'Susanne B\"uschel'
'Constantin Daniliuc'
'Peter G. Jones'
'Matthias Tamm'

_publ_section_title
;
 Selective Lithiation and Phosphane-Functionalization of
 [(\h7-C7H7)Ti(\h5-C5H5)] (Troticene) and Its Use for the Preparation of
 Early-Late Heterobimetallic Complexes
;
_journal_name_full 'Journal of the American Chemical Society'
_journal_page_first 17014
_journal_page_last 17023
_journal_paper_doi 10.1021/ja9080056
_journal_volume 131
_journal_year 2009
_chemical_formula_sum 'C36 H30 Cl2 P2 Pt Ti'
_chemical_formula_weight 838.43
_chemical_name_systematic
;
 ?
;
_space_group_IT_number 19
_symmetry_cell_setting orthorhombic
_symmetry_space_group_name_Hall 'P 2ac 2ab'
_symmetry_space_group_name_H-M 'P 21 21 21'
_atom_sites_solution_hydrogens geom
_atom_sites_solution_primary direct
_atom_sites_solution_secondary difmap
_audit_creation_method SHELXL-97
_cell_angle_alpha 90.00
_cell_angle_beta 90.00
_cell_angle_gamma 90.00
_cell_formula_units_Z 4
_cell_length_a 10.38647(14)
_cell_length_b 13.1253(2)
_cell_length_c 22.9240(3)
_cell_measurement_reflns_used 14878
_cell_measurement_temperature 100(2)
_cell_measurement_theta_max 29.2520
_cell_measurement_theta_min 2.1487
_cell_volume 3125.13(8)
_computing_cell_refinement
;
CrysAlisPro, Oxford Diffraction Ltd.,
Version 1.171.33.40 (release 27-04-2009 CrysAlis171 .NET)
(compiled Apr 27 2009,10:20:11)
;
_computing_data_collection
;
CrysAlisPro, Oxford Diffraction Ltd.,
Version 1.171.33.40 (release 27-04-2009 CrysAlis171 .NET)
(compiled Apr 27 2009,10:20:11)
;
_computing_data_reduction
;
CrysAlisPro, Oxford Diffraction Ltd.,
Version 1.171.33.40 (release 27-04-2009 CrysAlis171 .NET)
(compiled Apr 27 2009,10:20:11)
;
_computing_molecular_graphics 'Bruker XP'
_computing_publication_material SHELXL-97
_computing_structure_refinement 'SHELXL-97 (Sheldrick, 1997)'
_computing_structure_solution 'SHELXS-97 (Sheldrick, 1990)'
_diffrn_ambient_temperature 100(2)
_diffrn_detector_area_resol_mean 16.1419
_diffrn_measured_fraction_theta_full 0.995
_diffrn_measured_fraction_theta_max 0.995
_diffrn_measurement_device_type 'Xcalibur, Eos'
_diffrn_measurement_method '\w scans'
_diffrn_radiation_monochromator graphite
_diffrn_radiation_source 'Enhance (Mo) X-ray Source'
_diffrn_radiation_type 'Mo K\a'
_diffrn_radiation_wavelength 0.71073
_diffrn_reflns_av_R_equivalents 0.0917
_diffrn_reflns_av_sigmaI/netI 0.0900
_diffrn_reflns_limit_h_max 13
_diffrn_reflns_limit_h_min -13
_diffrn_reflns_limit_k_max 16
_diffrn_reflns_limit_k_min -16
_diffrn_reflns_limit_l_max 29
_diffrn_reflns_limit_l_min -29
_diffrn_reflns_number 82457
_diffrn_reflns_theta_full 26.73
_diffrn_reflns_theta_max 26.73
_diffrn_reflns_theta_min 2.15
_exptl_absorpt_coefficient_mu 5.026
_exptl_absorpt_correction_T_max 1.00000
_exptl_absorpt_correction_T_min 0.86111
_exptl_absorpt_correction_type multi-scan
_exptl_absorpt_process_details
;
CrysAlisPro, Oxford Diffraction Ltd.,
Version 1.171.33.40 (release 27-04-2009 CrysAlis171 .NET)
(compiled Apr 27 2009,10:20:11)
;
_exptl_crystal_colour green
_exptl_crystal_density_diffrn 1.782
_exptl_crystal_description tablet
_exptl_crystal_F_000 1640
_exptl_crystal_size_max 0.09
_exptl_crystal_size_mid 0.09
_exptl_crystal_size_min 0.03
_refine_diff_density_max 2.287
_refine_diff_density_min -1.225
_refine_diff_density_rms 0.118
_refine_ls_abs_structure_details 'Flack H D (1983), Acta Cryst. A39, 876-881'
_refine_ls_abs_structure_Flack 0.011(5)
_refine_ls_extinction_method none
_refine_ls_goodness_of_fit_ref 0.887
_refine_ls_hydrogen_treatment riding
_refine_ls_matrix_type full
_refine_ls_number_parameters 379
_refine_ls_number_reflns 6605
_refine_ls_number_restraints 0
_refine_ls_restrained_S_all 0.887
_refine_ls_R_factor_all 0.0426
_refine_ls_R_factor_gt 0.0299
_refine_ls_shift/su_max 0.020
_refine_ls_shift/su_mean 0.003
_refine_ls_structure_factor_coef Fsqd
_refine_ls_weighting_details 'calc w=1/[\s^2^(Fo^2^)]'
_refine_ls_weighting_scheme calc
_refine_ls_wR_factor_gt 0.0331
_refine_ls_wR_factor_ref 0.0337
_reflns_number_gt 5156
_reflns_number_total 6605
_reflns_threshold_expression >2sigma(I)
_cod_data_source_file ja9080056_si_006.cif
_cod_data_source_block swag08
_cod_database_code 4105392

loop_
_symmetry_equiv_pos_as_xyz
'x, y, z'
'-x+1/2, -y, z+1/2'
'-x, y+1/2, -z+1/2'
'x+1/2, -y+1/2, -z'

loop_
_atom_site_label
_atom_site_type_symbol
_atom_site_fract_x
_atom_site_fract_y
_atom_site_fract_z
_atom_site_U_iso_or_equiv
_atom_site_adp_type
_atom_site_occupancy
_atom_site_symmetry_multiplicity
_atom_site_calc_flag
_atom_site_refinement_flags
Pt Pt 0.071252(18) 0.49422(2) 0.609633(9) 0.01362(5) Uani 1 1 d .
Ti Ti 0.48265(9) 0.46632(8) 0.66396(5) 0.0251(3) Uani 1 1 d .
P1 P 0.20320(14) 0.62131(11) 0.63739(7) 0.0179(4) Uani 1 1 d .
P2 P 0.22015(15) 0.39445(12) 0.56528(7) 0.0141(4) Uani 1 1 d .
Cl1 Cl -0.10186(13) 0.57218(10) 0.65831(6) 0.0242(4) Uani 1 1 d .
Cl2 Cl -0.07634(16) 0.37073(10) 0.57836(5) 0.0205(3) Uani 1 1 d .
C1 C 0.3341(5) 0.5765(4) 0.6848(2) 0.0175(14) Uani 1 1 d .
C2 C 0.4551(5) 0.6290(4) 0.6852(2) 0.0279(16) Uani 1 1 d .
H2 H 0.4583 0.6927 0.6655 0.034 Uiso 1 1 calc R
C3 C 0.5701(7) 0.5956(4) 0.7121(2) 0.0294(15) Uani 1 1 d .
H3 H 0.6395 0.6425 0.7096 0.035 Uiso 1 1 calc R
C4 C 0.5989(5) 0.5060(7) 0.7414(2) 0.0341(15) Uani 1 1 d .
H4 H 0.6861 0.4992 0.7533 0.041 Uiso 1 1 calc R
C5 C 0.5199(5) 0.4252(5) 0.7560(2) 0.0279(17) Uani 1 1 d .
H5 H 0.5597 0.3698 0.7756 0.033 Uiso 1 1 calc R
C6 C 0.3885(5) 0.4160(5) 0.7450(2) 0.0324(17) Uani 1 1 d .
H6 H 0.3481 0.3574 0.7611 0.039 Uiso 1 1 calc R
C7 C 0.3073(5) 0.4824(5) 0.7132(2) 0.0211(15) Uani 1 1 d .
H7 H 0.2204 0.4605 0.7103 0.025 Uiso 1 1 calc R
C8 C 0.3911(5) 0.4050(4) 0.5788(2) 0.0176(14) Uani 1 1 d .
C9 C 0.4694(4) 0.3273(4) 0.6036(2) 0.0183(13) Uani 1 1 d .
H9 H 0.4390 0.2639 0.6182 0.022 Uiso 1 1 calc R
C10 C 0.5957(5) 0.3583(4) 0.6033(2) 0.0233(14) Uani 1 1 d .
H10 H 0.6671 0.3196 0.6168 0.028 Uiso 1 1 calc R
C11 C 0.6017(5) 0.4587(4) 0.5791(2) 0.0284(17) Uani 1 1 d .
H11 H 0.6764 0.4997 0.5745 0.034 Uiso 1 1 calc R
C12 C 0.4752(4) 0.4845(5) 0.5638(2) 0.0211(15) Uani 1 1 d .
H12 H 0.4501 0.5466 0.5458 0.025 Uiso 1 1 calc R
C13 C 0.1301(5) 0.7254(4) 0.6779(3) 0.0195(15) Uani 1 1 d .
C14 C 0.1635(5) 0.7505(4) 0.7346(2) 0.0233(15) Uani 1 1 d .
H14 H 0.2274 0.7119 0.7543 0.028 Uiso 1 1 calc R
C15 C 0.1050(5) 0.8312(4) 0.7625(3) 0.0269(16) Uani 1 1 d .
H15 H 0.1235 0.8445 0.8024 0.032 Uiso 1 1 calc R
C16 C 0.0211(5) 0.8915(4) 0.7333(3) 0.0260(16) Uani 1 1 d .
H16 H -0.0128 0.9502 0.7521 0.031 Uiso 1 1 calc R
C17 C -0.0157(5) 0.8706(4) 0.6782(3) 0.0320(17) Uani 1 1 d .
H17 H -0.0785 0.9113 0.6591 0.038 Uiso 1 1 calc R
C18 C 0.0416(5) 0.7867(4) 0.6495(2) 0.0251(16) Uani 1 1 d .
H18 H 0.0190 0.7722 0.6102 0.030 Uiso 1 1 calc R
C19 C 0.2661(5) 0.6931(4) 0.5764(3) 0.0203(15) Uani 1 1 d .
C20 C 0.2385(6) 0.6636(4) 0.5191(3) 0.0249(16) Uani 1 1 d .
H20 H 0.1935 0.6018 0.5121 0.030 Uiso 1 1 calc R
C21 C 0.2762(6) 0.7235(5) 0.4724(3) 0.0413(19) Uani 1 1 d .
H21 H 0.2532 0.7049 0.4337 0.050 Uiso 1 1 calc R
C22 C 0.3481(6) 0.8113(5) 0.4826(3) 0.048(2) Uani 1 1 d .
H22 H 0.3771 0.8511 0.4506 0.058 Uiso 1 1 calc R
C23 C 0.3770(6) 0.8404(5) 0.5379(3) 0.042(2) Uani 1 1 d .
H23 H 0.4275 0.8997 0.5442 0.050 Uiso 1 1 calc R
C24 C 0.3337(5) 0.7846(4) 0.5850(3) 0.0306(17) Uani 1 1 d .
H24 H 0.3497 0.8082 0.6235 0.037 Uiso 1 1 calc R
C25 C 0.1983(5) 0.2621(4) 0.5867(2) 0.0146(14) Uani 1 1 d .
C26 C 0.1679(5) 0.2378(4) 0.6450(2) 0.0183(15) Uani 1 1 d .
H26 H 0.1478 0.2909 0.6717 0.022 Uiso 1 1 calc R
C27 C 0.1670(5) 0.1391(4) 0.6637(3) 0.0222(15) Uani 1 1 d .
H27 H 0.1497 0.1235 0.7034 0.027 Uiso 1 1 calc R
C28 C 0.1916(5) 0.0626(4) 0.6243(3) 0.0278(17) Uani 1 1 d .
H28 H 0.1927 -0.0061 0.6373 0.033 Uiso 1 1 calc R
C29 C 0.2147(5) 0.0836(4) 0.5668(3) 0.0256(16) Uani 1 1 d .
H29 H 0.2286 0.0294 0.5401 0.031 Uiso 1 1 calc R
C30 C 0.2178(5) 0.1833(4) 0.5472(2) 0.0193(14) Uani 1 1 d .
H30 H 0.2332 0.1977 0.5072 0.023 Uiso 1 1 calc R
C31 C 0.2122(5) 0.3978(4) 0.4853(2) 0.0161(13) Uani 1 1 d .
C32 C 0.0971(5) 0.4252(3) 0.4573(2) 0.0172(14) Uani 1 1 d .
H32 H 0.0223 0.4388 0.4798 0.021 Uiso 1 1 calc R
C33 C 0.0920(5) 0.4324(3) 0.3974(2) 0.0232(14) Uani 1 1 d .
H33 H 0.0140 0.4505 0.3784 0.028 Uiso 1 1 calc R
C34 C 0.2031(6) 0.4127(4) 0.3649(2) 0.0234(16) Uani 1 1 d .
H34 H 0.2010 0.4186 0.3236 0.028 Uiso 1 1 calc R
C35 C 0.3121(5) 0.3857(4) 0.3916(3) 0.0258(14) Uani 1 1 d .
H35 H 0.3863 0.3717 0.3687 0.031 Uiso 1 1 calc R
C36 C 0.3203(5) 0.3773(4) 0.4520(2) 0.0188(14) Uani 1 1 d .
H36 H 0.3988 0.3578 0.4701 0.023 Uiso 1 1 calc R

loop_
_atom_site_aniso_label
_atom_site_aniso_U_11
_atom_site_aniso_U_22
_atom_site_aniso_U_33
_atom_site_aniso_U_23
_atom_site_aniso_U_13
_atom_site_aniso_U_12
Pt 0.01363(8) 0.01337(9) 0.01386(8) -0.00073(15) 0.00109(12) 0.00060(16)
Ti 0.0215(6) 0.0267(8) 0.0271(7) -0.0099(5) -0.0044(5) 0.0025(5)
P1 0.0155(9) 0.0153(9) 0.0228(9) -0.0028(7) 0.0030(7) 0.0021(7)
P2 0.0133(9) 0.0134(9) 0.0155(9) -0.0002(7) -0.0002(7) 0.0008(7)
Cl1 0.0202(9) 0.0219(8) 0.0304(9) -0.0043(7) 0.0091(7) 0.0007(7)
Cl2 0.0137(7) 0.0204(8) 0.0274(8) -0.0044(6) -0.0014(8) -0.0025(9)
C1 0.021(4) 0.023(4) 0.009(3) -0.005(3) 0.001(3) 0.001(3)
C2 0.035(5) 0.013(3) 0.036(4) -0.018(3) 0.003(3) 0.008(3)
C3 0.019(3) 0.029(4) 0.040(4) -0.012(3) -0.008(4) 0.002(4)
C4 0.029(4) 0.047(4) 0.026(3) -0.019(5) -0.006(2) -0.008(5)
C5 0.030(4) 0.045(5) 0.009(3) 0.000(3) 0.003(3) 0.003(3)
C6 0.028(4) 0.048(5) 0.021(4) -0.002(3) -0.006(3) 0.017(3)
C7 0.019(3) 0.030(5) 0.014(3) -0.004(3) 0.000(2) 0.005(3)
C8 0.025(4) 0.014(3) 0.014(3) -0.010(3) 0.004(2) 0.004(3)
C9 0.023(3) 0.015(3) 0.017(3) -0.009(3) 0.000(3) 0.001(2)
C10 0.019(4) 0.022(3) 0.030(4) -0.010(3) -0.009(3) 0.006(3)
C11 0.026(4) 0.030(4) 0.030(4) -0.007(3) 0.008(3) 0.010(3)
C12 0.012(3) 0.017(4) 0.033(3) -0.008(3) 0.008(2) 0.001(3)
C13 0.014(3) 0.008(3) 0.037(4) 0.002(3) -0.001(3) 0.006(3)
C14 0.018(3) 0.030(4) 0.022(4) -0.004(3) -0.008(3) 0.008(3)
C15 0.028(4) 0.032(4) 0.021(4) -0.009(3) 0.010(3) -0.001(3)
C16 0.028(4) 0.015(4) 0.035(4) -0.013(3) 0.018(3) 0.002(3)
C17 0.019(4) 0.015(4) 0.063(5) -0.004(4) -0.007(3) 0.004(3)
C18 0.022(4) 0.027(4) 0.026(4) -0.009(3) 0.003(3) -0.002(3)
C19 0.013(3) 0.018(4) 0.030(4) -0.002(3) 0.003(3) 0.003(3)
C20 0.034(4) 0.016(4) 0.025(4) 0.000(3) 0.006(3) 0.002(3)
C21 0.065(5) 0.031(5) 0.028(4) 0.010(4) 0.017(4) -0.002(4)
C22 0.059(5) 0.033(5) 0.052(6) 0.022(4) 0.028(4) 0.013(4)
C23 0.031(4) 0.018(4) 0.075(6) -0.003(4) 0.023(4) -0.001(3)
C24 0.035(4) 0.020(4) 0.037(4) -0.002(3) 0.015(3) 0.004(3)
C25 0.008(3) 0.019(4) 0.016(3) 0.001(3) -0.005(3) 0.005(3)
C26 0.018(4) 0.020(4) 0.017(4) -0.009(3) 0.001(3) 0.003(3)
C27 0.033(4) 0.020(4) 0.014(4) 0.010(3) -0.010(3) -0.005(3)
C28 0.024(4) 0.013(3) 0.046(5) 0.013(3) -0.008(3) 0.001(3)
C29 0.035(4) 0.014(4) 0.028(4) -0.012(3) 0.001(3) -0.001(3)
C30 0.027(4) 0.015(4) 0.017(4) -0.004(3) 0.003(3) -0.003(3)
C31 0.025(4) 0.011(3) 0.013(3) 0.000(3) 0.000(3) -0.006(3)
C32 0.022(4) 0.016(3) 0.014(3) -0.003(2) 0.003(3) 0.001(3)
C33 0.033(4) 0.019(3) 0.017(3) 0.002(3) -0.010(3) 0.009(3)
C34 0.035(4) 0.030(4) 0.004(3) -0.001(3) -0.006(3) -0.001(3)
C35 0.031(4) 0.013(3) 0.033(4) -0.013(4) 0.021(4) -0.001(3)
C36 0.018(3) 0.023(4) 0.016(3) -0.002(3) 0.001(3) 0.008(3)

loop_
_atom_type_symbol
_atom_type_description
_atom_type_scat_dispersion_real
_atom_type_scat_dispersion_imag
_atom_type_scat_source
C C 0.0033 0.0016 'International Tables Vol C Tables 4.2.6.8 and 6.1.1.4'
H H 0.0000 0.0000 'International Tables Vol C Tables 4.2.6.8 and 6.1.1.4'
P P 0.1023 0.0942 'International Tables Vol C Tables 4.2.6.8 and 6.1.1.4'
Cl Cl 0.1484 0.1585 'International Tables Vol C Tables 4.2.6.8 and 6.1.1.4'
Ti Ti 0.2776 0.4457 'International Tables Vol C Tables 4.2.6.8 and 6.1.1.4'
Pt Pt -1.7033 8.3905 'International Tables Vol C Tables 4.2.6.8 and 6.1.1.4'

loop_
_geom_angle_atom_site_label_1
_geom_angle_atom_site_label_2
_geom_angle_atom_site_label_3
_geom_angle
P1 Pt P2 98.02(5)
P1 Pt Cl2 175.93(5)
P2 Pt Cl2 84.81(5)
P1 Pt Cl1 90.51(5)
P2 Pt Cl1 170.44(6)
Cl2 Pt Cl1 86.90(5)
C7 Ti C1 38.5(2)
C7 Ti C6 37.94(19)
C1 Ti C6 72.4(2)
C7 Ti C4 91.04(18)
C1 Ti C4 93.1(2)
C6 Ti C4 68.6(2)
C7 Ti C2 71.3(2)
C1 Ti C2 38.23(19)
C6 Ti C2 92.7(2)
C4 Ti C2 70.4(3)
C7 Ti C3 90.6(2)
C1 Ti C3 70.8(2)
C6 Ti C3 89.5(2)
C4 Ti C3 36.5(2)
C2 Ti C3 37.21(19)
C7 Ti C5 70.9(2)
C1 Ti C5 94.4(2)
C6 Ti C5 36.79(17)
C4 Ti C5 36.4(2)
C2 Ti C5 92.8(2)
C3 Ti C5 69.0(2)
C7 Ti C9 110.1(2)
C1 Ti C9 128.36(19)
C6 Ti C9 104.1(2)
C4 Ti C9 134.8(2)
C2 Ti C9 153.4(2)
C3 Ti C9 158.9(2)
C5 Ti C9 113.0(2)
C7 Ti C10 143.8(2)
C1 Ti C10 154.8(2)
C6 Ti C10 123.4(2)
C4 Ti C10 110.5(2)
C2 Ti C10 142.5(2)
C3 Ti C10 124.1(2)
C5 Ti C10 109.6(2)
C9 Ti C10 34.76(15)
C7 Ti C12 118.85(18)
C1 Ti C12 97.3(2)
C6 Ti C12 148.8(2)
C4 Ti C12 142.4(2)
C2 Ti C12 96.6(2)
C3 Ti C12 115.4(2)
C5 Ti C12 168.3(2)
C9 Ti C12 58.7(2)
C10 Ti C12 58.7(2)
C7 Ti C8 97.37(18)
C1 Ti C8 97.20(19)
C6 Ti C8 115.1(2)
C4 Ti C8 169.7(2)
C2 Ti C8 118.0(2)
C3 Ti C8 148.6(2)
C5 Ti C8 142.3(2)
C9 Ti C8 35.95(16)
C10 Ti C8 59.17(18)
C12 Ti C8 35.34(17)
C7 Ti C11 154.11(19)
C1 Ti C11 126.6(2)
C6 Ti C11 159.5(2)
C4 Ti C11 113.23(19)
C2 Ti C11 107.3(2)
C3 Ti C11 103.4(2)
C5 Ti C11 134.4(2)
C9 Ti C11 59.32(18)
C10 Ti C11 36.13(17)
C12 Ti C11 35.35(16)
C8 Ti C11 59.65(18)
C19 P1 C13 98.9(3)
C19 P1 C1 110.9(3)
C13 P1 C1 104.3(3)
C19 P1 Pt 112.8(2)
C13 P1 Pt 116.55(18)
C1 P1 Pt 112.36(19)
C8 P2 C25 98.6(2)
C8 P2 C31 102.4(2)
C25 P2 C31 106.7(2)
C8 P2 Pt 123.26(17)
C25 P2 Pt 110.19(19)
C31 P2 Pt 113.81(18)
C7 C1 C2 125.9(5)
C7 C1 P1 113.8(4)
C2 C1 P1 119.9(4)
C7 C1 Ti 70.2(3)
C2 C1 Ti 72.5(3)
P1 C1 Ti 127.6(3)
C3 C2 C1 126.5(6)
C3 C2 Ti 71.7(3)
C1 C2 Ti 69.3(3)
C4 C3 C2 131.1(6)
C4 C3 Ti 71.4(3)
C2 C3 Ti 71.1(3)
C5 C4 C3 129.7(5)
C5 C4 Ti 71.8(3)
C3 C4 Ti 72.1(3)
C4 C5 C6 127.2(6)
C4 C5 Ti 71.7(3)
C6 C5 Ti 71.2(3)
C5 C6 C7 128.5(6)
C5 C6 Ti 72.0(3)
C7 C6 Ti 69.2(3)
C6 C7 C1 130.8(5)
C6 C7 Ti 72.9(3)
C1 C7 Ti 71.3(3)
C12 C8 C9 106.0(5)
C12 C8 P2 128.7(4)
C9 C8 P2 125.1(4)
C12 C8 Ti 72.1(3)
C9 C8 Ti 71.2(3)
P2 C8 Ti 125.1(2)
C10 C9 C8 109.3(5)
C10 C9 Ti 73.2(3)
C8 C9 Ti 72.9(3)
C9 C10 C11 108.4(5)
C9 C10 Ti 72.1(3)
C11 C10 Ti 71.9(3)
C12 C11 C10 106.2(5)
C12 C11 Ti 72.5(3)
C10 C11 Ti 72.0(3)
C11 C12 C8 110.0(5)
C11 C12 Ti 72.2(3)
C8 C12 Ti 72.5(3)
C14 C13 C18 118.0(5)
C14 C13 P1 123.6(4)
C18 C13 P1 118.3(5)
C15 C14 C13 120.5(5)
C16 C15 C14 120.2(6)
C17 C16 C15 121.7(6)
C16 C17 C18 118.4(5)
C13 C18 C17 120.9(5)
C20 C19 C24 118.2(6)
C20 C19 P1 120.5(5)
C24 C19 P1 121.1(5)
C21 C20 C19 120.7(6)
C22 C21 C20 119.5(7)
C23 C22 C21 120.5(7)
C22 C23 C24 120.6(6)
C23 C24 C19 120.3(6)
C30 C25 C26 118.8(5)
C30 C25 P2 121.1(4)
C26 C25 P2 120.0(4)
C27 C26 C25 121.0(6)
C26 C27 C28 119.0(6)
C29 C28 C27 121.3(6)
C28 C29 C30 120.5(5)
C29 C30 C25 119.3(5)
C36 C31 C32 119.2(5)
C36 C31 P2 120.7(4)
C32 C31 P2 120.0(4)
C33 C32 C31 120.4(5)
C32 C33 C34 119.1(5)
C35 C34 C33 120.3(6)
C34 C35 C36 122.0(5)
C35 C36 C31 119.0(5)

loop_
_geom_bond_atom_site_label_1
_geom_bond_atom_site_label_2
_geom_bond_distance
Pt P1 2.2507(15)
Pt P2 2.2672(15)
Pt Cl2 2.3433(15)
Pt Cl1 2.3506(13)
Ti C7 2.153(5)
Ti C1 2.168(5)
Ti C6 2.202(6)
Ti C4 2.210(5)
Ti C2 2.209(5)
Ti C3 2.218(6)
Ti C5 2.211(5)
Ti C9 2.293(5)
Ti C10 2.307(5)
Ti C12 2.310(5)
Ti C8 2.315(5)
Ti C11 2.306(5)
P1 C19 1.809(6)
P1 C13 1.818(6)
P1 C1 1.838(6)
P2 C8 1.808(5)
P2 C25 1.819(6)
P2 C31 1.836(5)
C1 C7 1.423(8)
C1 C2 1.434(7)
C2 C3 1.413(7)
C3 C4 1.387(8)
C4 C5 1.382(8)
C5 C6 1.393(7)
C6 C7 1.416(7)
C8 C12 1.404(7)
C8 C9 1.422(6)
C9 C10 1.374(6)
C10 C11 1.431(7)
C11 C12 1.402(7)
C13 C14 1.385(7)
C13 C18 1.384(7)
C14 C15 1.379(7)
C15 C16 1.355(7)
C16 C17 1.348(7)
C17 C18 1.414(7)
C19 C20 1.399(7)
C19 C24 1.405(7)
C20 C21 1.384(7)
C21 C22 1.393(8)
C22 C23 1.357(8)
C23 C24 1.381(8)
C25 C30 1.390(7)
C25 C26 1.410(6)
C26 C27 1.365(7)
C27 C28 1.375(7)
C28 C29 1.369(7)
C29 C30 1.383(7)
C31 C36 1.383(7)
C31 C32 1.403(7)
C32 C33 1.378(6)
C33 C34 1.398(7)
C34 C35 1.336(7)
C35 C36 1.390(8)

loop_
_geom_torsion_atom_site_label_1
_geom_torsion_atom_site_label_2
_geom_torsion_atom_site_label_3
_geom_torsion_atom_site_label_4
_geom_torsion
P2 Pt P1 C19 67.7(2)
Cl2 Pt P1 C19 -66.1(8)
Cl1 Pt P1 C19 -116.6(2)
P2 Pt P1 C13 -178.9(2)
Cl2 Pt P1 C13 47.2(8)
Cl1 Pt P1 C13 -3.2(2)
P2 Pt P1 C1 -58.6(2)
Cl2 Pt P1 C1 167.6(7)
Cl1 Pt P1 C1 117.1(2)
P1 Pt P2 C8 19.6(2)
Cl2 Pt P2 C8 -163.3(2)
Cl1 Pt P2 C8 -133.3(3)
P1 Pt P2 C25 135.18(19)
Cl2 Pt P2 C25 -47.76(19)
Cl1 Pt P2 C25 -17.8(4)
P1 Pt P2 C31 -105.07(19)
Cl2 Pt P2 C31 71.98(19)
Cl1 Pt P2 C31 102.0(4)
C19 P1 C1 C7 -148.9(4)
C13 P1 C1 C7 105.5(4)
Pt P1 C1 C7 -21.6(4)
C19 P1 C1 C2 23.9(5)
C13 P1 C1 C2 -81.6(5)
Pt P1 C1 C2 151.2(4)
C19 P1 C1 Ti -66.3(4)
C13 P1 C1 Ti -171.8(3)
Pt P1 C1 Ti 61.0(4)
C6 Ti C1 C7 -21.3(3)
C4 Ti C1 C7 -87.7(3)
C2 Ti C1 C7 -140.1(5)
C3 Ti C1 C7 -117.1(3)
C5 Ti C1 C7 -51.2(3)
C9 Ti C1 C7 73.0(4)
C10 Ti C1 C7 111.8(5)
C12 Ti C1 C7 128.4(3)
C8 Ti C1 C7 92.8(3)
C11 Ti C1 C7 150.1(3)
C7 Ti C1 C2 140.1(5)
C6 Ti C1 C2 118.7(3)
C4 Ti C1 C2 52.3(4)
C3 Ti C1 C2 22.9(3)
C5 Ti C1 C2 88.8(3)
C9 Ti C1 C2 -147.0(3)
C10 Ti C1 C2 -108.1(5)
C12 Ti C1 C2 -91.5(3)
C8 Ti C1 C2 -127.1(3)
C11 Ti C1 C2 -69.9(4)
C7 Ti C1 P1 -105.3(5)
C6 Ti C1 P1 -126.7(4)
C4 Ti C1 P1 166.9(4)
C2 Ti C1 P1 114.6(5)
C3 Ti C1 P1 137.5(4)
C5 Ti C1 P1 -156.6(4)
C9 Ti C1 P1 -32.4(5)
C10 Ti C1 P1 6.5(7)
C12 Ti C1 P1 23.1(4)
C8 Ti C1 P1 -12.5(4)
C11 Ti C1 P1 44.8(5)
C7 C1 C2 C3 2.3(9)
P1 C1 C2 C3 -169.7(4)
Ti C1 C2 C3 -45.9(5)
C7 C1 C2 Ti 48.2(5)
P1 C1 C2 Ti -123.8(4)
C7 Ti C2 C3 117.6(4)
C1 Ti C2 C3 142.5(5)
C6 Ti C2 C3 85.7(4)
C4 Ti C2 C3 19.5(3)
C5 Ti C2 C3 48.9(4)
C9 Ti C2 C3 -144.7(4)
C10 Ti C2 C3 -79.0(5)
C12 Ti C2 C3 -124.1(4)
C8 Ti C2 C3 -153.9(3)
C11 Ti C2 C3 -89.6(4)
C7 Ti C2 C1 -24.9(3)
C6 Ti C2 C1 -56.8(3)
C4 Ti C2 C1 -123.0(4)
C3 Ti C2 C1 -142.5(5)
C5 Ti C2 C1 -93.7(3)
C9 Ti C2 C1 72.8(5)
C10 Ti C2 C1 138.4(3)
C12 Ti C2 C1 93.3(3)
C8 Ti C2 C1 63.6(4)
C11 Ti C2 C1 127.9(3)
C1 C2 C3 C4 3.3(10)
Ti C2 C3 C4 -41.8(6)
C1 C2 C3 Ti 45.0(5)
C7 Ti C3 C4 90.9(4)
C1 Ti C3 C4 124.5(4)
C6 Ti C3 C4 53.0(4)
C2 Ti C3 C4 148.0(6)
C5 Ti C3 C4 21.7(3)
C9 Ti C3 C4 -77.9(7)
C10 Ti C3 C4 -78.3(4)
C12 Ti C3 C4 -146.4(3)
C8 Ti C3 C4 -163.8(3)
C11 Ti C3 C4 -111.0(4)
C7 Ti C3 C2 -57.1(4)
C1 Ti C3 C2 -23.5(3)
C6 Ti C3 C2 -95.0(4)
C4 Ti C3 C2 -148.0(6)
C5 Ti C3 C2 -126.3(4)
C9 Ti C3 C2 134.1(6)
C10 Ti C3 C2 133.7(3)
C12 Ti C3 C2 65.5(4)
C8 Ti C3 C2 48.2(6)
C11 Ti C3 C2 101.0(4)
C2 C3 C4 C5 -4.3(11)
Ti C3 C4 C5 -46.0(6)
C2 C3 C4 Ti 41.6(6)
C7 Ti C4 C5 54.8(4)
C1 Ti C4 C5 93.2(4)
C6 Ti C4 C5 23.5(3)
C2 Ti C4 C5 124.5(4)
C3 Ti C4 C5 144.4(6)
C9 Ti C4 C5 -65.3(4)
C10 Ti C4 C5 -95.5(4)
C12 Ti C4 C5 -160.6(4)
C8 Ti C4 C5 -89.8(13)
C11 Ti C4 C5 -134.5(3)
C7 Ti C4 C3 -89.6(4)
C1 Ti C4 C3 -51.2(4)
C6 Ti C4 C3 -120.9(4)
C2 Ti C4 C3 -19.9(4)
C5 Ti C4 C3 -144.4(6)
C9 Ti C4 C3 150.2(4)
C10 Ti C4 C3 120.1(4)
C12 Ti C4 C3 55.0(6)
C8 Ti C4 C3 125.8(13)
C11 Ti C4 C3 81.1(4)
C3 C4 C5 C6 -1.3(11)
Ti C4 C5 C6 -47.4(6)
C3 C4 C5 Ti 46.1(6)
C7 Ti C5 C4 -120.2(4)
C1 Ti C5 C4 -89.3(4)
C6 Ti C5 C4 -141.8(6)
C2 Ti C5 C4 -51.0(4)
C3 Ti C5 C4 -21.8(4)
C9 Ti C5 C4 135.5(4)
C10 Ti C5 C4 98.3(4)
C12 Ti C5 C4 92.3(11)
C8 Ti C5 C4 162.9(4)
C11 Ti C5 C4 66.6(5)
C7 Ti C5 C6 21.6(4)
C1 Ti C5 C6 52.5(4)
C4 Ti C5 C6 141.8(6)
C2 Ti C5 C6 90.8(4)
C3 Ti C5 C6 120.0(4)
C9 Ti C5 C6 -82.7(4)
C10 Ti C5 C6 -119.9(4)
C12 Ti C5 C6 -125.9(10)
C8 Ti C5 C6 -55.3(5)
C11 Ti C5 C6 -151.6(4)
C4 C5 C6 C7 5.0(10)
Ti C5 C6 C7 -42.5(6)
C4 C5 C6 Ti 47.6(6)
C7 Ti C6 C5 -145.5(6)
C1 Ti C6 C5 -123.9(4)
C4 Ti C6 C5 -23.3(4)
C2 Ti C6 C5 -91.0(4)
C3 Ti C6 C5 -53.9(4)
C9 Ti C6 C5 109.8(4)
C10 Ti C6 C5 77.9(4)
C12 Ti C6 C5 161.5(4)
C8 Ti C6 C5 146.2(4)
C11 Ti C6 C5 76.1(7)
C1 Ti C6 C7 21.6(3)
C4 Ti C6 C7 122.3(4)
C2 Ti C6 C7 54.5(4)
C3 Ti C6 C7 91.6(4)
C5 Ti C6 C7 145.5(6)
C9 Ti C6 C7 -104.7(4)
C10 Ti C6 C7 -136.6(3)
C12 Ti C6 C7 -52.9(6)
C8 Ti C6 C7 -68.2(4)
C11 Ti C6 C7 -138.4(5)
C5 C6 C7 C1 -1.5(10)
Ti C6 C7 C1 -44.9(5)
C5 C6 C7 Ti 43.4(6)
C2 C1 C7 C6 -3.6(9)
P1 C1 C7 C6 168.8(5)
Ti C1 C7 C6 45.4(6)
C2 C1 C7 Ti -49.0(5)
P1 C1 C7 Ti 123.3(3)
C1 Ti C7 C6 -145.6(5)
C4 Ti C7 C6 -51.9(4)
C2 Ti C7 C6 -120.9(4)
C3 Ti C7 C6 -88.5(4)
C5 Ti C7 C6 -21.0(4)
C9 Ti C7 C6 87.3(4)
C10 Ti C7 C6 76.3(5)
C12 Ti C7 C6 151.8(4)
C8 Ti C7 C6 122.0(3)
C11 Ti C7 C6 147.9(5)
C6 Ti C7 C1 145.6(5)
C4 Ti C7 C1 93.7(4)
C2 Ti C7 C1 24.8(3)
C3 Ti C7 C1 57.2(3)
C5 Ti C7 C1 124.6(4)
C9 Ti C7 C1 -127.1(3)
C10 Ti C7 C1 -138.0(4)
C12 Ti C7 C1 -62.5(4)
C8 Ti C7 C1 -92.3(3)
C11 Ti C7 C1 -66.5(6)
C25 P2 C8 C12 170.3(5)
C31 P2 C8 C12 61.0(5)
Pt P2 C8 C12 -68.6(5)
C25 P2 C8 C9 -4.2(5)
C31 P2 C8 C9 -113.5(5)
Pt P2 C8 C9 116.9(4)
C25 P2 C8 Ti -95.0(3)
C31 P2 C8 Ti 155.8(3)
Pt P2 C8 Ti 26.1(4)
C7 Ti C8 C12 131.2(3)
C1 Ti C8 C12 92.4(3)
C6 Ti C8 C12 166.4(3)
C4 Ti C8 C12 -84.6(14)
C2 Ti C8 C12 58.5(4)
C3 Ti C8 C12 27.8(5)
C5 Ti C8 C12 -160.7(4)
C9 Ti C8 C12 -114.5(4)
C10 Ti C8 C12 -78.3(3)
C11 Ti C8 C12 -36.1(3)
C7 Ti C8 C9 -114.3(3)
C1 Ti C8 C9 -153.0(3)
C6 Ti C8 C9 -79.1(3)
C4 Ti C8 C9 30.0(14)
C2 Ti C8 C9 173.0(3)
C3 Ti C8 C9 142.3(4)
C5 Ti C8 C9 -46.2(5)
C10 Ti C8 C9 36.2(3)
C12 Ti C8 C9 114.5(4)
C11 Ti C8 C9 78.5(3)
C7 Ti C8 P2 6.0(4)
C1 Ti C8 P2 -32.8(3)
C6 Ti C8 P2 41.1(4)
C4 Ti C8 P2 150.2(12)
C2 Ti C8 P2 -66.8(4)
C3 Ti C8 P2 -97.5(5)
C5 Ti C8 P2 74.1(4)
C9 Ti C8 P2 120.2(5)
C10 Ti C8 P2 156.5(4)
C12 Ti C8 P2 -125.2(5)
C11 Ti C8 P2 -161.3(4)
C12 C8 C9 C10 -0.3(6)
P2 C8 C9 C10 175.2(4)
Ti C8 C9 C10 -64.6(4)
C12 C8 C9 Ti 64.2(3)
P2 C8 C9 Ti -120.2(4)
C7 Ti C9 C10 -168.6(3)
C1 Ti C9 C10 152.1(3)
C6 Ti C9 C10 -129.3(4)
C4 Ti C9 C10 -55.6(5)
C2 Ti C9 C10 103.2(5)
C3 Ti C9 C10 -0.5(8)
C5 Ti C9 C10 -91.6(4)
C12 Ti C9 C10 79.1(4)
C8 Ti C9 C10 117.1(5)
C11 Ti C9 C10 37.6(3)
C7 Ti C9 C8 74.3(3)
C1 Ti C9 C8 35.0(4)
C6 Ti C9 C8 113.6(3)
C4 Ti C9 C8 -172.7(3)
C2 Ti C9 C8 -13.9(6)
C3 Ti C9 C8 -117.6(6)
C5 Ti C9 C8 151.3(3)
C10 Ti C9 C8 -117.1(5)
C12 Ti C9 C8 -38.0(3)
C11 Ti C9 C8 -79.5(3)
C8 C9 C10 C11 1.2(6)
Ti C9 C10 C11 -63.1(4)
C8 C9 C10 Ti 64.4(4)
C7 Ti C10 C9 18.3(5)
C1 Ti C10 C9 -59.6(6)
C6 Ti C10 C9 64.0(4)
C4 Ti C10 C9 141.3(4)
C2 Ti C10 C9 -134.4(4)
C3 Ti C10 C9 179.8(3)
C5 Ti C10 C9 102.4(4)
C12 Ti C10 C9 -79.0(4)
C8 Ti C10 C9 -37.5(3)
C11 Ti C10 C9 -117.1(5)
C7 Ti C10 C11 135.4(4)
C1 Ti C10 C11 57.5(6)
C6 Ti C10 C11 -178.9(3)
C4 Ti C10 C11 -101.6(4)
C2 Ti C10 C11 -17.3(5)
C3 Ti C10 C11 -63.1(4)
C5 Ti C10 C11 -140.5(3)
C9 Ti C10 C11 117.1(5)
C12 Ti C10 C11 38.1(3)
C8 Ti C10 C11 79.6(3)
C9 C10 C11 C12 -1.7(6)
Ti C10 C11 C12 -64.9(4)
C9 C10 C11 Ti 63.2(4)
C7 Ti C11 C12 6.0(7)
C1 Ti C11 C12 -39.2(5)
C6 Ti C11 C12 116.8(6)
C4 Ti C11 C12 -152.4(4)
C2 Ti C11 C12 -76.7(4)
C3 Ti C11 C12 -115.2(4)
C5 Ti C11 C12 171.3(4)
C9 Ti C11 C12 78.0(4)
C10 Ti C11 C12 114.2(5)
C8 Ti C11 C12 36.1(3)
C7 Ti C11 C10 -108.2(5)
C1 Ti C11 C10 -153.4(3)
C6 Ti C11 C10 2.6(7)
C4 Ti C11 C10 93.4(4)
C2 Ti C11 C10 169.1(3)
C3 Ti C11 C10 130.6(3)
C5 Ti C11 C10 57.0(4)
C9 Ti C11 C10 -36.2(3)
C12 Ti C11 C10 -114.2(5)
C8 Ti C11 C10 -78.2(3)
C10 C11 C12 C8 1.5(6)
Ti C11 C12 C8 -63.1(4)
C10 C11 C12 Ti 64.5(4)
C9 C8 C12 C11 -0.7(6)
P2 C8 C12 C11 -176.1(4)
Ti C8 C12 C11 62.9(4)
C9 C8 C12 Ti -63.6(3)
P2 C8 C12 Ti 121.1(4)
C7 Ti C12 C11 -177.0(3)
C1 Ti C12 C11 149.2(4)
C6 Ti C12 C11 -142.9(4)
C4 Ti C12 C11 44.4(6)
C2 Ti C12 C11 110.7(4)
C3 Ti C12 C11 77.0(4)
C5 Ti C12 C11 -32.4(13)
C9 Ti C12 C11 -79.9(4)
C10 Ti C12 C11 -39.0(3)
C8 Ti C12 C11 -118.6(5)
C7 Ti C12 C8 -58.4(4)
C1 Ti C12 C8 -92.2(3)
C6 Ti C12 C8 -24.4(6)
C4 Ti C12 C8 163.0(4)
C2 Ti C12 C8 -130.7(3)
C3 Ti C12 C8 -164.4(3)
C5 Ti C12 C8 86.2(11)
C9 Ti C12 C8 38.7(3)
C10 Ti C12 C8 79.6(3)
C11 Ti C12 C8 118.6(5)
C19 P1 C13 C14 -121.1(5)
C1 P1 C13 C14 -6.7(5)
Pt P1 C13 C14 117.8(4)
C19 P1 C13 C18 54.9(5)
C1 P1 C13 C18 169.3(4)
Pt P1 C13 C18 -66.2(5)
C18 C13 C14 C15 3.3(8)
P1 C13 C14 C15 179.4(4)
C13 C14 C15 C16 -5.0(8)
C14 C15 C16 C17 5.4(9)
C15 C16 C17 C18 -3.8(9)
C14 C13 C18 C17 -1.8(8)
P1 C13 C18 C17 -178.1(4)
C16 C17 C18 C13 2.1(8)
C13 P1 C19 C20 -128.0(5)
C1 P1 C19 C20 122.9(5)
Pt P1 C19 C20 -4.2(5)
C13 P1 C19 C24 46.3(5)
C1 P1 C19 C24 -62.9(5)
Pt P1 C19 C24 170.1(4)
C24 C19 C20 C21 -0.5(9)
P1 C19 C20 C21 173.9(5)
C19 C20 C21 C22 3.4(9)
C20 C21 C22 C23 -2.5(10)
C21 C22 C23 C24 -1.2(10)
C22 C23 C24 C19 4.2(9)
C20 C19 C24 C23 -3.3(8)
P1 C19 C24 C23 -177.6(4)
C8 P2 C25 C30 -86.5(5)
C31 P2 C25 C30 19.2(5)
Pt P2 C25 C30 143.2(4)
C8 P2 C25 C26 89.9(5)
C31 P2 C25 C26 -164.3(4)
Pt P2 C25 C26 -40.4(5)
C30 C25 C26 C27 4.8(8)
P2 C25 C26 C27 -171.7(4)
C25 C26 C27 C28 -2.4(8)
C26 C27 C28 C29 -1.1(8)
C27 C28 C29 C30 2.1(9)
C28 C29 C30 C25 0.5(9)
C26 C25 C30 C29 -3.8(8)
P2 C25 C30 C29 172.6(4)
C8 P2 C31 C36 18.7(5)
C25 P2 C31 C36 -84.3(5)
Pt P2 C31 C36 154.0(4)
C8 P2 C31 C32 -158.8(4)
C25 P2 C31 C32 98.2(4)
Pt P2 C31 C32 -23.5(5)
C36 C31 C32 C33 -0.5(8)
P2 C31 C32 C33 177.0(4)
C31 C32 C33 C34 -0.4(7)
C32 C33 C34 C35 1.1(8)
C33 C34 C35 C36 -0.8(8)
C34 C35 C36 C31 -0.1(8)
C32 C31 C36 C35 0.8(8)
P2 C31 C36 C35 -176.7(4)
